data_1569764
loop_
_publ_author_name
'Shing, Ka-Pan'
'Qin, Lin'
'Wu, Liang-Liang'
'Huang, Jie-Sheng'
'Che, Chi-Ming'

_publ_section_title
;
 Ruthenium(v) terminal arylimido corroles: isolation, spectroscopic
 characterization and reactivity.
;
_journal_issue 38
_journal_name_full 'Chemical science'
_journal_page_first 10602
_journal_page_last 10609
_journal_paper_doi 10.1039/d3sc02266h
_journal_volume 14
_journal_year 2023
_chemical_formula_moiety 'C82 H54 N8 Ru2, 2(C0.667 H1.333 Cl), 0.667(C H2 Cl2), 0.667(Cl)'
_chemical_formula_sum 'C84 H58 Cl4 N8 Ru2'
_chemical_formula_weight 1523.32
_space_group_crystal_system monoclinic
_space_group_IT_number 14
_space_group_name_Hall '-P 2ybc'
_space_group_name_H-M_alt 'P 1 21/c 1'
_atom_sites_solution_hydrogens geom
_atom_sites_solution_primary direct
_audit_creation_date 2022-10-18
_audit_creation_method
;
Olex2 1.5
(compiled 2022.04.07 svn.rca3783a0 for OlexSys, GUI svn.r6498)
;
_audit_update_record
;
2022-10-21 deposited with the CCDC.	2023-09-01 downloaded from the CCDC.
;
_cell_angle_alpha 90
_cell_angle_beta 93.427(2)
_cell_angle_gamma 90
_cell_formula_units_Z 2
_cell_length_a 10.4207(6)
_cell_length_b 12.7439(7)
_cell_length_c 26.3116(13)
_cell_measurement_reflns_used 9968
_cell_measurement_temperature 100
_cell_measurement_theta_max 67.30
_cell_measurement_theta_min 3.37
_cell_volume 3487.9(3)
_computing_molecular_graphics 'Olex2 1.5 (Dolomanov et al., 2009)'
_computing_publication_material 'Olex2 1.5 (Dolomanov et al., 2009)'
_computing_structure_refinement 'SHELXL 2018/3 (Sheldrick, 2015)'
_computing_structure_solution 'SHELXS  (Sheldrick, 2008)'
_diffrn_ambient_temperature 100.00
_diffrn_measured_fraction_theta_full 0.897
_diffrn_measured_fraction_theta_max 0.897
_diffrn_measurement_device_type 'Bruker APEX-II CCD'
_diffrn_measurement_method '\f and \w scans'
_diffrn_radiation_type CuK\a
_diffrn_radiation_wavelength 1.54178
_diffrn_reflns_av_unetI/netI 0.0729
_diffrn_reflns_Laue_measured_fraction_full 0.897
_diffrn_reflns_Laue_measured_fraction_max 0.897
_diffrn_reflns_limit_h_max 11
_diffrn_reflns_limit_h_min -11
_diffrn_reflns_limit_k_max 14
_diffrn_reflns_limit_k_min 0
_diffrn_reflns_limit_l_max 30
_diffrn_reflns_limit_l_min 0
_diffrn_reflns_number 5039
_diffrn_reflns_point_group_measured_fraction_full 0.897
_diffrn_reflns_point_group_measured_fraction_max 0.897
_diffrn_reflns_theta_full 62.500
_diffrn_reflns_theta_max 62.500
_diffrn_reflns_theta_min 3.365
_diffrn_standards_number 0
_exptl_absorpt_coefficient_mu 5.329
_exptl_absorpt_correction_T_max 0.7529
_exptl_absorpt_correction_T_min 0.4295
_exptl_absorpt_correction_type multi-scan
_exptl_absorpt_process_details
;
 TWINABS-2012/1 (Bruker,2012) was used for absorption correction.
 
For component 1:
 wR2(int) was 0.1223 before and 0.0809 after correction.
 
For component 2:
 wR2(int) was 0.1208 before and 0.0812 after correction.
 The Ratio of minimum to maximum transmission is 0.57.

Final HKLF 4 output contains 27448 reflections, Rint = 0.0722
 (19417 with I > 3sig(I), Rint = 0.0668)
;
_exptl_crystal_colour black
_exptl_crystal_colour_primary black
_exptl_crystal_density_diffrn 1.450
_exptl_crystal_description plate
_exptl_crystal_F_000 1548
_exptl_crystal_size_max 0.2
_exptl_crystal_size_mid 0.2
_exptl_crystal_size_min 0.02
_refine_diff_density_max 1.711
_refine_diff_density_min -0.807
_refine_diff_density_rms 0.142
_refine_ls_extinction_method none
_refine_ls_goodness_of_fit_ref 1.101
_refine_ls_hydrogen_treatment constr
_refine_ls_matrix_type full
_refine_ls_number_parameters 487
_refine_ls_number_reflns 5039
_refine_ls_number_restraints 81
_refine_ls_restrained_S_all 1.097
_refine_ls_R_factor_all 0.0824
_refine_ls_R_factor_gt 0.0727
_refine_ls_shift/su_max 0.001
_refine_ls_shift/su_mean 0.000
_refine_ls_structure_factor_coef Fsqd
_refine_ls_weighting_details 'w=1/[\s^2^(Fo^2^)+(0.0473P)^2^+33.1510P] where P=(Fo^2^+2Fc^2^)/3'
_refine_ls_weighting_scheme calc
_refine_ls_wR_factor_gt 0.1782
_refine_ls_wR_factor_ref 0.1858
_reflns_Friedel_coverage 0.000
_reflns_number_gt 4534
_reflns_number_total 5039
_reflns_threshold_expression 'I > 2\s(I)'
_cod_data_source_file d3sc02266h2.cif
_cod_data_source_block twin4
_cod_depositor_comments 'Adding full bibliography for 1569764.cif.'
_cod_database_code 1569764
_shelx_shelxl_version_number 2018/3
_shelx_space_group_comment
;
The symmetry employed for this shelxl refinement is uniquely defined
by the following loop, which should always be used as a source of
symmetry information in preference to the above space-group names.
They are only intended as comments.
;
_olex2_refinement_description
;
1. Twinned data refinement
 Scales: 0.547(2)
 0.453(2)
2. Fixed Uiso
 At 1.2 times of:
  All C(H) groups, All C(H,H) groups
 At 1.5 times of:
  All C(H,H,H) groups
3. Restrained distances
 C23A-C21A = C23-C21 = C22A-C21A = C22-C21 = C24A-C21A = C24-C21
 1.53 with sigma of 0.02
 C23-C24
 2.52 with sigma of 0.04
 C23-C22
 2.52 with sigma of 0.04
 C24-C22
 2.52 with sigma of 0.04
4. Uiso/Uaniso restraints and constraints
Cl3 \\sim Cl4 \\sim C42 \\sim Cl1 \\sim Cl2 \\sim C42A \\sim Cl5: within 2.1A
with sigma of 0.01 and sigma for terminal atoms of 0.02 within 2.1A
Uanis(C22) \\sim Ueq: with sigma of 0.01 and sigma for terminal atoms of 0.02
Uanis(C23) = Uanis(C23A)
Uanis(C22) = Uanis(C22A)
Uanis(C24) = Uanis(C24A)
Uanis(C21) = Uanis(C21A)
Uanis(C42) = Uanis(C42A)
Uanis(Cl3) = Uanis(Cl5)
5. Others
 Sof(C22A)=Sof(H22D)=Sof(H22E)=Sof(H22F)=Sof(C23A)=Sof(H23D)=Sof(H23E)=
 Sof(H23F)=Sof(C24A)=Sof(H24D)=Sof(H24E)=Sof(H24F)=1-FVAR(1)
 Sof(C22)=Sof(H22A)=Sof(H22B)=Sof(H22C)=Sof(C23)=Sof(H23A)=Sof(H23B)=Sof(H23C)=
 Sof(C24)=Sof(H24A)=Sof(H24B)=Sof(H24C)=FVAR(1)
 Sof(C21A)=1-FVAR(2)
 Sof(C21)=FVAR(2)
 Fixed Sof: Cl3(0.33333) Cl4(0.66667) C42(0.66667) H42A(0.66667) H42B(0.66667)
 Cl1(0.33333) Cl2(0.33333) C42A(0.33333) H42C(0.33333) H42D(0.33333)
 Cl5(0.33333)
6.a Secondary CH2 refined with riding coordinates:
 C42(H42A,H42B), C42A(H42C,H42D)
6.b Aromatic/amide H refined with riding coordinates:
 C3(H3), C7(H7), C8(H8), C9(H9), C10(H10), C11(H11), C13(H13), C14(H14),
 C18(H18), C19(H19), C25(H25), C26(H26), C28(H28), C29(H29), C34(H34), C36(H36),
  C39(H39), C40(H40)
6.c Idealised Me refined as rotating group:
 C22(H22A,H22B,H22C), C23(H23A,H23B,H23C), C24(H24A,H24B,H24C), C22A(H22D,H22E,
 H22F), C23A(H23D,H23E,H23F), C24A(H24D,H24E,H24F)
;
_olex2_submission_special_instructions 'No special instructions were received'

loop_
_space_group_symop_operation_xyz
'x, y, z'
'-x, y+1/2, -z+1/2'
'-x, -y, -z'
'x, -y-1/2, z-1/2'

loop_
_atom_site_label
_atom_site_type_symbol
_atom_site_fract_x
_atom_site_fract_y
_atom_site_fract_z
_atom_site_U_iso_or_equiv
_atom_site_adp_type
_atom_site_occupancy
_atom_site_site_symmetry_order
_atom_site_calc_flag
_atom_site_refinement_flags_posn
_atom_site_refinement_flags_adp
_atom_site_refinement_flags_occupancy
_atom_site_disorder_assembly
_atom_site_disorder_group
Ru1 Ru 0.57414(9) 0.52028(5) 0.47406(3) 0.0248(2) Uani 1 1 d . . . . .
N1 N 0.7271(8) 0.5591(6) 0.5183(3) 0.0241(19) Uani 1 1 d . . . . .
N2 N 0.5453(8) 0.6733(6) 0.4611(3) 0.0262(19) Uani 1 1 d . . . . .
N3 N 0.4943(9) 0.4825(7) 0.4059(3) 0.028(2) Uani 1 1 d . . . . .
N4 N 0.6818(9) 0.3942(6) 0.4693(3) 0.032(2) Uani 1 1 d . . . . .
C1 C 0.8177(9) 0.4812(8) 0.5287(4) 0.027(2) Uani 1 1 d . . . . .
C2 C 0.9189(11) 0.5286(9) 0.5593(4) 0.033(3) Uani 1 1 d . . . . .
C3 C 0.8857(11) 0.6326(9) 0.5665(4) 0.033(3) Uani 1 1 d . . . . .
H3 H 0.933350 0.682063 0.586970 0.040 Uiso 1 1 calc R U . . .
C4 C 0.7677(10) 0.6526(8) 0.5379(4) 0.030(2) Uani 1 1 d . . . . .
C5 C 0.7014(10) 0.7470(7) 0.5268(4) 0.026(2) Uani 1 1 d . . . . .
C6 C 0.7545(10) 0.8445(8) 0.5515(4) 0.027(2) Uani 1 1 d . . . . .
C7 C 0.7606(11) 0.8570(9) 0.6044(4) 0.035(3) Uani 1 1 d . . . . .
H7 H 0.728165 0.802892 0.624859 0.042 Uiso 1 1 calc R U . . .
C8 C 0.8122(12) 0.9454(9) 0.6276(4) 0.040(3) Uani 1 1 d . . . . .
H8 H 0.812899 0.952520 0.663547 0.048 Uiso 1 1 calc R U . . .
C9 C 0.8624(12) 1.0229(9) 0.5989(4) 0.041(3) Uani 1 1 d . . . . .
H9 H 0.898404 1.083806 0.614982 0.050 Uiso 1 1 calc R U . . .
C10 C 0.8610(11) 1.0130(9) 0.5463(4) 0.041(3) Uani 1 1 d . . . . .
H10 H 0.897417 1.066232 0.526459 0.049 Uiso 1 1 calc R U . . .
C11 C 0.8058(11) 0.9246(8) 0.5229(4) 0.037(3) Uani 1 1 d . . . . .
H11 H 0.803118 0.918700 0.486834 0.044 Uiso 1 1 calc R U . . .
C12 C 0.5948(11) 0.7561(7) 0.4912(3) 0.027(2) Uani 1 1 d . . . . .
C13 C 0.5258(10) 0.8469(8) 0.4755(4) 0.028(2) Uani 1 1 d . . . . .
H13 H 0.539332 0.915194 0.489214 0.034 Uiso 1 1 calc R U . . .
C14 C 0.4379(11) 0.8216(7) 0.4380(3) 0.026(2) Uani 1 1 d . . . . .
H14 H 0.377445 0.867976 0.421506 0.032 Uiso 1 1 calc R U . . .
C15 C 0.4516(11) 0.7139(8) 0.4276(4) 0.029(2) Uani 1 1 d . . . . .
C16 C 0.3847(9) 0.6544(8) 0.3886(4) 0.025(2) Uani 1 1 d . . . . .
C17 C 0.2939(11) 0.7111(8) 0.3521(4) 0.031(2) Uani 1 1 d . . . . .
C18 C 0.3375(10) 0.7943(8) 0.3228(3) 0.027(2) Uani 1 1 d . . . . .
H18 H 0.424514 0.816345 0.327233 0.032 Uiso 1 1 calc R U . . .
C19 C 0.2544(11) 0.8452(8) 0.2870(4) 0.031(2) Uani 1 1 d . . . . .
H19 H 0.285470 0.902687 0.268310 0.037 Uiso 1 1 calc R U . . .
C20 C 0.1297(12) 0.8139(9) 0.2784(4) 0.038(3) Uani 1 1 d . . . . .
C25 C 0.0853(12) 0.7321(9) 0.3088(5) 0.042(3) Uani 1 1 d . . . . .
H25 H -0.001445 0.709574 0.304035 0.050 Uiso 1 1 calc R U . . .
C26 C 0.1656(12) 0.6840(9) 0.3455(4) 0.039(3) Uani 1 1 d . . . . .
H26 H 0.131989 0.631391 0.366502 0.046 Uiso 1 1 calc R U . . .
C27 C 0.4085(10) 0.5465(7) 0.3780(4) 0.027(2) Uani 1 1 d . . . . .
C28 C 0.3497(11) 0.4875(8) 0.3377(4) 0.032(3) Uani 1 1 d . . . . .
H28 H 0.284411 0.511187 0.313680 0.039 Uiso 1 1 calc R U . . .
C29 C 0.4050(11) 0.3885(8) 0.3396(3) 0.031(2) Uani 1 1 d . . . . .
H29 H 0.384476 0.332467 0.316705 0.037 Uiso 1 1 calc R U . . .
C30 C 0.4994(11) 0.3848(8) 0.3823(4) 0.029(2) Uani 1 1 d . . . . .
C31 C 0.5830(12) 0.3013(8) 0.3962(4) 0.032(2) Uani 1 1 d . . . . .
C32 C 0.5831(14) 0.2055(9) 0.3638(4) 0.041(3) Uani 1 1 d . . . . .
C33 C 0.5924(16) 0.2121(9) 0.3116(4) 0.057(4) Uani 1 1 d . . . . .
C34 C 0.5981(18) 0.1208(10) 0.2832(4) 0.067(5) Uani 1 1 d . . . . .
H34 H 0.607778 0.126055 0.247601 0.080 Uiso 1 1 calc R U . . .
C35 C 0.5902(17) 0.0233(9) 0.3047(4) 0.055(4) Uani 1 1 d . . . . .
C36 C 0.5758(15) 0.0177(9) 0.3570(4) 0.047(3) Uani 1 1 d . . . . .
H36 H 0.568610 -0.049187 0.372532 0.056 Uiso 1 1 calc R U . . .
C37 C 0.5717(12) 0.1072(8) 0.3870(4) 0.033(2) Uani 1 1 d . . . . .
C38 C 0.6747(11) 0.3088(8) 0.4378(4) 0.030(2) Uani 1 1 d . . . . .
C39 C 0.7802(11) 0.2426(9) 0.4523(4) 0.039(3) Uani 1 1 d . . . . .
H39 H 0.798844 0.176539 0.437777 0.046 Uiso 1 1 calc R U . . .
C40 C 0.8511(11) 0.2923(9) 0.4916(4) 0.038(3) Uani 1 1 d . . . . .
H40 H 0.927035 0.265970 0.508788 0.046 Uiso 1 1 calc R U . . .
C41 C 0.7912(10) 0.3884(8) 0.5015(4) 0.027(2) Uani 1 1 d . . . . .
C21 C 0.031(3) 0.873(2) 0.2412(11) 0.046(6) Uani 0.60(6) 1 d D . P A 1
C22 C -0.036(3) 0.791(2) 0.2069(11) 0.054(7) Uani 0.591(15) 1 d D U P A 1
H22A H 0.027870 0.746631 0.191678 0.081 Uiso 0.591(15) 1 calc R U P A 1
H22B H -0.089067 0.826101 0.179935 0.081 Uiso 0.591(15) 1 calc R U P A 1
H22C H -0.091524 0.747264 0.227210 0.081 Uiso 0.591(15) 1 calc R U P A 1
C23 C -0.067(2) 0.9360(18) 0.2699(8) 0.051(5) Uani 0.591(15) 1 d D . P A 1
H23A H -0.108101 0.889699 0.293747 0.076 Uiso 0.591(15) 1 calc R U P A 1
H23B H -0.131879 0.965233 0.245512 0.076 Uiso 0.591(15) 1 calc R U P A 1
H23C H -0.022704 0.993147 0.288762 0.076 Uiso 0.591(15) 1 calc R U P A 1
C24 C 0.102(2) 0.9496(19) 0.2078(8) 0.056(5) Uani 0.591(15) 1 d D . P A 1
H24A H 0.040114 0.983397 0.183525 0.085 Uiso 0.591(15) 1 calc R U P A 1
H24B H 0.165842 0.911234 0.189160 0.085 Uiso 0.591(15) 1 calc R U P A 1
H24C H 0.145431 1.003185 0.229307 0.085 Uiso 0.591(15) 1 calc R U P A 1
C21A C 0.049(5) 0.851(3) 0.2325(17) 0.046(6) Uani 0.40(6) 1 d D . P A 2
C22A C -0.081(4) 0.797(4) 0.2228(18) 0.054(7) Uani 0.409(15) 1 d D . P A 2
H22D H -0.067707 0.722377 0.216067 0.081 Uiso 0.409(15) 1 calc R U P A 2
H22E H -0.127324 0.829442 0.193330 0.081 Uiso 0.409(15) 1 calc R U P A 2
H22F H -0.131461 0.804889 0.252858 0.081 Uiso 0.409(15) 1 calc R U P A 2
C23A C 0.024(3) 0.967(3) 0.2419(13) 0.051(5) Uani 0.409(15) 1 d D . P A 2
H23D H 0.104339 1.006437 0.241178 0.076 Uiso 0.409(15) 1 calc R U P A 2
H23E H -0.012311 0.975936 0.275218 0.076 Uiso 0.409(15) 1 calc R U P A 2
H23F H -0.037718 0.993915 0.215265 0.076 Uiso 0.409(15) 1 calc R U P A 2
C24A C 0.111(3) 0.841(3) 0.1815(11) 0.056(5) Uani 0.409(15) 1 d D . P A 2
H24D H 0.194303 0.876939 0.183436 0.085 Uiso 0.409(15) 1 calc R U P A 2
H24E H 0.054774 0.872948 0.154583 0.085 Uiso 0.409(15) 1 calc R U P A 2
H24F H 0.123704 0.766624 0.173671 0.085 Uiso 0.409(15) 1 calc R U P A 2
Cl3 Cl 0.8139(15) 0.7589(16) 0.3921(6) 0.096(3) Uani 0.3333 1 d . U P B 1
Cl4 Cl 0.6798(5) 0.7048(6) 0.3054(3) 0.090(2) Uani 0.6667 1 d . U P B 1
C42 C 0.714(3) 0.666(3) 0.3560(10) 0.091(3) Uani 0.6667 1 d . U P B 1
H42A H 0.761106 0.598690 0.353517 0.109 Uiso 0.6667 1 calc R U P B 1
H42B H 0.635124 0.652377 0.373983 0.109 Uiso 0.6667 1 calc R U P B 1
Cl1 Cl 0.8383(12) 0.6623(14) 0.4039(4) 0.085(3) Uani 0.3333 1 d . U P C 3
Cl2 Cl 0.8363(13) 0.8534(15) 0.3725(5) 0.096(4) Uani 0.3333 1 d . U P C 3
C42A C 0.753(6) 0.764(6) 0.377(2) 0.091(3) Uani 0.3333 1 d . U P C 3
H42C H 0.717227 0.742969 0.342490 0.109 Uiso 0.3333 1 calc R U P C 3
H42D H 0.680744 0.782046 0.397761 0.109 Uiso 0.3333 1 calc R U P C 3
Cl5 Cl 0.7943(14) 0.5715(14) 0.3727(6) 0.096(3) Uani 0.3333 1 d . U P D 2

loop_
_atom_site_aniso_label
_atom_site_aniso_U_11
_atom_site_aniso_U_22
_atom_site_aniso_U_33
_atom_site_aniso_U_23
_atom_site_aniso_U_13
_atom_site_aniso_U_12
Ru1 0.0348(4) 0.0188(4) 0.0204(3) 0.0009(3) -0.0017(3) -0.0024(4)
N1 0.033(5) 0.024(5) 0.016(4) 0.002(3) 0.003(3) 0.007(4)
N2 0.036(5) 0.022(4) 0.021(4) -0.004(3) -0.001(3) -0.006(4)
N3 0.044(5) 0.021(5) 0.019(4) 0.003(3) 0.001(4) 0.005(4)
N4 0.041(6) 0.026(5) 0.028(5) 0.000(4) 0.001(4) 0.000(4)
C1 0.015(5) 0.031(6) 0.034(6) 0.017(4) -0.002(4) -0.005(4)
C2 0.033(6) 0.030(6) 0.036(7) -0.002(5) 0.005(4) -0.010(5)
C3 0.037(7) 0.034(7) 0.029(6) -0.003(5) -0.003(5) -0.013(5)
C4 0.042(7) 0.027(6) 0.021(5) 0.005(5) 0.008(4) 0.004(5)
C5 0.035(6) 0.015(5) 0.028(5) -0.003(4) 0.003(4) -0.011(4)
C6 0.029(6) 0.027(6) 0.024(5) -0.006(4) -0.002(4) 0.007(5)
C7 0.039(7) 0.041(7) 0.026(6) -0.005(5) -0.004(4) -0.005(5)
C8 0.045(7) 0.043(7) 0.031(6) -0.003(5) -0.010(5) -0.007(6)
C9 0.051(8) 0.028(6) 0.043(7) -0.007(5) -0.013(5) -0.007(6)
C10 0.040(8) 0.027(6) 0.055(8) 0.005(5) -0.003(5) -0.010(5)
C11 0.048(7) 0.032(6) 0.030(6) 0.001(4) -0.002(4) -0.010(5)
C12 0.041(6) 0.022(5) 0.018(4) 0.006(3) 0.002(4) -0.011(5)
C13 0.039(6) 0.023(5) 0.023(5) -0.004(4) 0.002(4) -0.009(4)
C14 0.035(6) 0.022(5) 0.022(5) 0.005(4) 0.000(4) 0.005(5)
C15 0.041(7) 0.021(6) 0.025(5) -0.002(4) -0.003(4) -0.004(5)
C16 0.026(6) 0.029(6) 0.021(5) 0.007(4) -0.001(4) -0.004(4)
C17 0.047(7) 0.020(6) 0.024(5) -0.004(4) -0.006(4) 0.001(5)
C18 0.033(6) 0.025(6) 0.023(5) 0.002(4) 0.001(4) -0.008(5)
C19 0.046(7) 0.025(6) 0.020(5) -0.003(4) -0.002(4) 0.001(5)
C20 0.048(8) 0.029(6) 0.034(6) 0.002(5) -0.012(5) 0.002(5)
C25 0.039(7) 0.041(7) 0.044(8) -0.002(6) -0.010(5) -0.007(6)
C26 0.041(7) 0.033(7) 0.041(7) 0.001(5) -0.007(5) -0.012(6)
C27 0.025(6) 0.023(6) 0.032(5) 0.011(4) 0.001(4) -0.010(5)
C28 0.046(7) 0.032(7) 0.019(5) 0.000(4) 0.001(4) -0.017(5)
C29 0.048(7) 0.028(6) 0.015(4) 0.000(4) -0.001(4) -0.014(5)
C30 0.047(7) 0.019(6) 0.021(5) -0.004(4) 0.003(4) -0.016(5)
C31 0.039(7) 0.033(6) 0.025(5) 0.007(4) 0.016(5) -0.003(5)
C32 0.058(8) 0.032(6) 0.034(6) -0.006(4) 0.015(6) -0.011(6)
C33 0.105(12) 0.036(7) 0.032(6) -0.001(5) 0.010(7) 0.008(8)
C34 0.140(15) 0.035(7) 0.030(6) -0.002(5) 0.033(8) 0.015(9)
C35 0.105(12) 0.029(6) 0.035(6) -0.009(5) 0.021(7) -0.001(8)
C36 0.073(9) 0.030(6) 0.038(6) -0.007(5) 0.017(6) -0.012(7)
C37 0.043(7) 0.030(6) 0.028(5) 0.001(4) 0.009(5) -0.005(6)
C38 0.040(7) 0.026(6) 0.024(5) 0.000(4) 0.008(4) -0.006(5)
C39 0.043(7) 0.030(6) 0.043(7) 0.004(5) 0.008(5) -0.006(5)
C40 0.033(7) 0.032(7) 0.050(7) 0.012(5) 0.013(5) 0.003(5)
C41 0.029(6) 0.018(6) 0.035(6) -0.001(4) 0.005(4) -0.008(4)
C21 0.064(13) 0.030(13) 0.042(12) 0.004(9) -0.020(9) 0.007(10)
C22 0.050(16) 0.065(10) 0.043(14) -0.007(10) -0.025(11) 0.004(11)
C23 0.040(12) 0.053(12) 0.057(13) 0.000(9) -0.013(7) 0.007(9)
C24 0.058(13) 0.075(14) 0.035(10) 0.004(9) -0.008(9) 0.021(11)
C21A 0.064(13) 0.030(13) 0.042(12) 0.004(9) -0.020(9) 0.007(10)
C22A 0.050(16) 0.065(10) 0.043(14) -0.007(10) -0.025(11) 0.004(11)
C23A 0.040(12) 0.053(12) 0.057(13) 0.000(9) -0.013(7) 0.007(9)
C24A 0.058(13) 0.075(14) 0.035(10) 0.004(9) -0.008(9) 0.021(11)
Cl3 0.078(5) 0.130(7) 0.083(5) 0.026(5) 0.037(4) 0.016(5)
Cl4 0.033(3) 0.136(6) 0.100(5) 0.032(4) 0.000(3) 0.010(3)
C42 0.066(6) 0.132(7) 0.079(6) 0.025(6) 0.043(5) 0.021(6)
Cl1 0.055(6) 0.145(9) 0.057(6) 0.031(6) 0.031(5) 0.045(6)
Cl2 0.062(7) 0.145(11) 0.082(8) -0.032(8) 0.015(6) 0.014(8)
C42A 0.066(6) 0.132(7) 0.079(6) 0.025(6) 0.043(5) 0.021(6)
Cl5 0.078(5) 0.130(7) 0.083(5) 0.026(5) 0.037(4) 0.016(5)

loop_
_atom_type_symbol
_atom_type_description
_atom_type_scat_dispersion_real
_atom_type_scat_dispersion_imag
_atom_type_scat_source
C C 0.0181 0.0091 'International Tables Vol C Tables 4.2.6.8 and 6.1.1.4'
H H 0.0000 0.0000 'International Tables Vol C Tables 4.2.6.8 and 6.1.1.4'
Cl Cl 0.3639 0.7018 'International Tables Vol C Tables 4.2.6.8 and 6.1.1.4'
N N 0.0311 0.0180 'International Tables Vol C Tables 4.2.6.8 and 6.1.1.4'
Ru Ru 0.0552 3.2960 'International Tables Vol C Tables 4.2.6.8 and 6.1.1.4'

loop_
_geom_angle_atom_site_label_1
_geom_angle_atom_site_label_2
_geom_angle_atom_site_label_3
_geom_angle
_geom_angle_site_symmetry_1
_geom_angle_site_symmetry_3
_geom_angle_publ_flag
N1 Ru1 Ru1 105.5(2) . 3_666 ?
N1 Ru1 N2 87.9(3) . . ?
N1 Ru1 N3 150.3(4) . . ?
N2 Ru1 Ru1 103.4(2) . 3_666 ?
N3 Ru1 Ru1 103.5(3) . 3_666 ?
N3 Ru1 N2 91.8(3) . . ?
N4 Ru1 Ru1 105.9(3) . 3_666 ?
N4 Ru1 N1 78.5(3) . . ?
N4 Ru1 N2 150.0(4) . . ?
N4 Ru1 N3 87.4(4) . . ?
C1 N1 Ru1 116.8(7) . . ?
C4 N1 Ru1 131.7(7) . . ?
C4 N1 C1 111.2(8) . . ?
C12 N2 Ru1 126.3(6) . . ?
C15 N2 Ru1 124.7(6) . . ?
C15 N2 C12 107.6(8) . . ?
C27 N3 Ru1 123.8(7) . . ?
C27 N3 C30 109.3(8) . . ?
C30 N3 Ru1 126.3(7) . . ?
C38 N4 Ru1 132.7(7) . . ?
C38 N4 C41 110.0(9) . . ?
C41 N4 Ru1 117.2(7) . . ?
N1 C1 C2 106.3(9) . . ?
N1 C1 C41 113.1(9) . . ?
C41 C1 C2 139.8(10) . . ?
C3 C2 C1 107.5(10) . . ?
C2 C3 H3 125.8 . . ?
C2 C3 C4 108.3(9) . . ?
C4 C3 H3 125.8 . . ?
N1 C4 C3 106.4(9) . . ?
N1 C4 C5 122.2(9) . . ?
C5 C4 C3 131.2(10) . . ?
C4 C5 C6 117.1(9) . . ?
C4 C5 C12 124.3(9) . . ?
C12 C5 C6 118.4(9) . . ?
C7 C6 C5 121.5(10) . . ?
C11 C6 C5 121.1(9) . . ?
C11 C6 C7 117.3(10) . . ?
C6 C7 H7 119.0 . . ?
C8 C7 C6 121.9(11) . . ?
C8 C7 H7 119.0 . . ?
C7 C8 H8 120.0 . . ?
C9 C8 C7 119.9(11) . . ?
C9 C8 H8 120.0 . . ?
C8 C9 H9 119.9 . . ?
C8 C9 C10 120.2(10) . . ?
C10 C9 H9 119.9 . . ?
C9 C10 H10 120.2 . . ?
C9 C10 C11 119.7(11) . . ?
C11 C10 H10 120.2 . . ?
C6 C11 H11 119.5 . . ?
C10 C11 C6 120.9(10) . . ?
C10 C11 H11 119.5 . . ?
N2 C12 C5 124.1(9) . . ?
N2 C12 C13 106.7(8) . . ?
C13 C12 C5 128.9(9) . . ?
C12 C13 H13 125.3 . . ?
C14 C13 C12 109.4(9) . . ?
C14 C13 H13 125.3 . . ?
C13 C14 H14 126.2 . . ?
C13 C14 C15 107.7(9) . . ?
C15 C14 H14 126.2 . . ?
N2 C15 C14 108.5(8) . . ?
N2 C15 C16 124.0(9) . . ?
C14 C15 C16 127.4(9) . . ?
C15 C16 C17 118.0(9) . . ?
C15 C16 C27 124.8(9) . . ?
C27 C16 C17 116.8(8) . . ?
C18 C17 C16 120.4(10) . . ?
C26 C17 C16 122.1(10) . . ?
C26 C17 C18 117.5(10) . . ?
C17 C18 H18 119.6 . . ?
C19 C18 C17 120.8(10) . . ?
C19 C18 H18 119.6 . . ?
C18 C19 H19 119.3 . . ?
C20 C19 C18 121.4(10) . . ?
C20 C19 H19 119.3 . . ?
C19 C20 C25 117.6(10) . . ?
C19 C20 C21 122.9(12) . . ?
C19 C20 C21A 121.5(17) . . ?
C25 C20 C21 119.1(13) . . ?
C25 C20 C21A 120.1(17) . . ?
C20 C25 H25 119.4 . . ?
C26 C25 C20 121.3(11) . . ?
C26 C25 H25 119.4 . . ?
C17 C26 C25 121.2(11) . . ?
C17 C26 H26 119.4 . . ?
C25 C26 H26 119.4 . . ?
N3 C27 C16 125.3(9) . . ?
N3 C27 C28 108.8(9) . . ?
C28 C27 C16 126.0(9) . . ?
C27 C28 H28 126.3 . . ?
C29 C28 C27 107.3(9) . . ?
C29 C28 H28 126.3 . . ?
C28 C29 H29 125.7 . . ?
C28 C29 C30 108.6(9) . . ?
C30 C29 H29 125.7 . . ?
N3 C30 C29 105.9(9) . . ?
N3 C30 C31 126.8(9) . . ?
C31 C30 C29 127.2(9) . . ?
C30 C31 C32 119.6(10) . . ?
C30 C31 C38 121.9(9) . . ?
C38 C31 C32 118.4(10) . . ?
C33 C32 C31 121.3(10) . . ?
C33 C32 C37 119.9(10) . . ?
C37 C32 C31 118.8(9) . . ?
C32 C33 C34 119.5(11) . . ?
C33 C34 H34 118.9 . . ?
C35 C34 C33 122.1(11) . . ?
C35 C34 H34 118.9 . . ?
C34 C35 C36 117.9(10) . . ?
C35 C36 H36 119.1 . . ?
C37 C36 C35 121.8(11) . . ?
C37 C36 H36 119.1 . . ?
C36 C37 C32 118.8(9) . . ?
N4 C38 C31 122.2(10) . . ?
N4 C38 C39 107.3(9) . . ?
C31 C38 C39 130.1(10) . . ?
C38 C39 H39 126.3 . . ?
C40 C39 C38 107.3(10) . . ?
C40 C39 H39 126.3 . . ?
C39 C40 H40 125.8 . . ?
C39 C40 C41 108.3(10) . . ?
C41 C40 H40 125.8 . . ?
N4 C41 C1 113.5(9) . . ?
N4 C41 C40 106.9(9) . . ?
C1 C41 C40 138.9(10) . . ?
C22 C21 C20 107(2) . . ?
C22 C21 C23 111(2) . . ?
C22 C21 C24 109(2) . . ?
C23 C21 C20 112(2) . . ?
C24 C21 C20 110.2(19) . . ?
C24 C21 C23 108(2) . . ?
C21 C22 H22A 109.5 . . ?
C21 C22 H22B 109.5 . . ?
C21 C22 H22C 109.5 . . ?
H22A C22 H22B 109.5 . . ?
H22A C22 H22C 109.5 . . ?
H22B C22 H22C 109.5 . . ?
C21 C23 H23A 109.5 . . ?
C21 C23 H23B 109.5 . . ?
C21 C23 H23C 109.5 . . ?
H23A C23 H23B 109.5 . . ?
H23A C23 H23C 109.5 . . ?
H23B C23 H23C 109.5 . . ?
C21 C24 H24A 109.5 . . ?
C21 C24 H24B 109.5 . . ?
C21 C24 H24C 109.5 . . ?
H24A C24 H24B 109.5 . . ?
H24A C24 H24C 109.5 . . ?
H24B C24 H24C 109.5 . . ?
C20 C21A C22A 116(3) . . ?
C20 C21A C23A 106(3) . . ?
C20 C21A C24A 116(3) . . ?
C22A C21A C23A 108(4) . . ?
C22A C21A C24A 103(3) . . ?
C23A C21A C24A 108(3) . . ?
C21A C22A H22D 109.5 . . ?
C21A C22A H22E 109.5 . . ?
C21A C22A H22F 109.5 . . ?
H22D C22A H22E 109.5 . . ?
H22D C22A H22F 109.5 . . ?
H22E C22A H22F 109.5 . . ?
C21A C23A H23D 109.5 . . ?
C21A C23A H23E 109.5 . . ?
C21A C23A H23F 109.5 . . ?
H23D C23A H23E 109.5 . . ?
H23D C23A H23F 109.5 . . ?
H23E C23A H23F 109.5 . . ?
C21A C24A H24D 109.5 . . ?
C21A C24A H24E 109.5 . . ?
C21A C24A H24F 109.5 . . ?
H24D C24A H24E 109.5 . . ?
H24D C24A H24F 109.5 . . ?
H24E C24A H24F 109.5 . . ?
Cl3 C42 H42A 109.4 . . ?
Cl3 C42 H42B 109.4 . . ?
Cl4 C42 Cl3 111(2) . . ?
Cl4 C42 H42A 109.4 . . ?
Cl4 C42 H42B 109.4 . . ?
H42A C42 H42B 108.0 . . ?
Cl1 C42A H42C 109.8 . . ?
Cl1 C42A H42D 109.8 . . ?
Cl2 C42A Cl1 109(4) . . ?
Cl2 C42A H42C 109.8 . . ?
Cl2 C42A H42D 109.8 . . ?
H42C C42A H42D 108.2 . . ?

loop_
_geom_bond_atom_site_label_1
_geom_bond_atom_site_label_2
_geom_bond_distance
_geom_bond_site_symmetry_2
_geom_bond_publ_flag
Ru1 Ru1 2.1842(18) 3_666 ?
Ru1 N1 1.980(8) . ?
Ru1 N2 2.000(8) . ?
Ru1 N3 1.991(8) . ?
Ru1 N4 1.969(9) . ?
N1 C1 1.386(13) . ?
N1 C4 1.356(13) . ?
N2 C12 1.399(12) . ?
N2 C15 1.377(12) . ?
N3 C27 1.386(13) . ?
N3 C30 1.393(13) . ?
N4 C38 1.365(13) . ?
N4 C41 1.382(13) . ?
C1 C2 1.423(15) . ?
C1 C41 1.401(14) . ?
C2 C3 1.386(16) . ?
C3 H3 0.9500 . ?
C3 C4 1.426(15) . ?
C4 C5 1.408(14) . ?
C5 C6 1.494(14) . ?
C5 C12 1.413(14) . ?
C6 C7 1.397(14) . ?
C6 C11 1.394(15) . ?
C7 H7 0.9500 . ?
C7 C8 1.375(15) . ?
C8 H8 0.9500 . ?
C8 C9 1.366(17) . ?
C9 H9 0.9500 . ?
C9 C10 1.388(16) . ?
C10 H10 0.9500 . ?
C10 C11 1.392(15) . ?
C11 H11 0.9500 . ?
C12 C13 1.411(14) . ?
C13 H13 0.9500 . ?
C13 C14 1.344(14) . ?
C14 H14 0.9500 . ?
C14 C15 1.408(14) . ?
C15 C16 1.424(13) . ?
C16 C17 1.494(13) . ?
C16 C27 1.428(15) . ?
C17 C18 1.403(15) . ?
C17 C26 1.382(16) . ?
C18 H18 0.9500 . ?
C18 C19 1.399(14) . ?
C19 H19 0.9500 . ?
C19 C20 1.366(16) . ?
C20 C25 1.409(17) . ?
C20 C21 1.57(4) . ?
C20 C21A 1.50(6) . ?
C25 H25 0.9500 . ?
C25 C26 1.382(16) . ?
C26 H26 0.9500 . ?
C27 C28 1.410(13) . ?
C28 H28 0.9500 . ?
C28 C29 1.386(15) . ?
C29 H29 0.9500 . ?
C29 C30 1.450(14) . ?
C30 C31 1.409(16) . ?
C31 C32 1.490(14) . ?
C31 C38 1.414(15) . ?
C32 C33 1.385(15) . ?
C32 C37 1.401(15) . ?
C33 C34 1.386(17) . ?
C34 H34 0.9500 . ?
C34 C35 1.371(17) . ?
C35 C36 1.394(15) . ?
C36 H36 0.9500 . ?
C36 C37 1.389(15) . ?
C38 C39 1.420(16) . ?
C39 H39 0.9500 . ?
C39 C40 1.386(16) . ?
C40 H40 0.9500 . ?
C40 C41 1.406(15) . ?
C21 C22 1.527(18) . ?
C21 C23 1.53(2) . ?
C21 C24 1.531(18) . ?
C22 H22A 0.9800 . ?
C22 H22B 0.9800 . ?
C22 H22C 0.9800 . ?
C23 H23A 0.9800 . ?
C23 H23B 0.9800 . ?
C23 H23C 0.9800 . ?
C24 H24A 0.9800 . ?
C24 H24B 0.9800 . ?
C24 H24C 0.9800 . ?
C21A C22A 1.53(2) . ?
C21A C23A 1.53(2) . ?
C21A C24A 1.53(2) . ?
C22A H22D 0.9800 . ?
C22A H22E 0.9800 . ?
C22A H22F 0.9800 . ?
C23A H23D 0.9800 . ?
C23A H23E 0.9800 . ?
C23A H23F 0.9800 . ?
C24A H24D 0.9800 . ?
C24A H24E 0.9800 . ?
C24A H24F 0.9800 . ?
Cl3 C42 1.81(4) . ?
Cl4 C42 1.45(3) . ?
C42 H42A 0.9900 . ?
C42 H42B 0.9900 . ?
Cl1 C42A 1.70(6) . ?
Cl2 C42A 1.44(8) . ?
C42A H42C 0.9900 . ?
C42A H42D 0.9900 . ?

loop_
_geom_torsion_atom_site_label_1
_geom_torsion_atom_site_label_2
_geom_torsion_atom_site_label_3
_geom_torsion_atom_site_label_4
_geom_torsion
_geom_torsion_site_symmetry_1
_geom_torsion_site_symmetry_2
_geom_torsion_site_symmetry_3
_geom_torsion_site_symmetry_4
_geom_torsion_publ_flag
Ru1 N1 C1 C2 178.1(7) . . . . ?
Ru1 N1 C1 C41 6.0(11) . . . . ?
Ru1 N1 C4 C3 -179.3(7) . . . . ?
Ru1 N1 C4 C5 -2.7(15) . . . . ?
Ru1 N2 C12 C5 19.2(14) . . . . ?
Ru1 N2 C12 C13 -165.8(7) . . . . ?
Ru1 N2 C15 C14 164.8(7) . . . . ?
Ru1 N2 C15 C16 -16.8(15) . . . . ?
Ru1 N3 C27 C16 13.1(14) . . . . ?
Ru1 N3 C27 C28 -167.2(7) . . . . ?
Ru1 N3 C30 C29 167.4(7) . . . . ?
Ru1 N3 C30 C31 -14.9(16) . . . . ?
Ru1 N4 C38 C31 5.8(15) . . . . ?
Ru1 N4 C38 C39 179.8(8) . . . . ?
Ru1 N4 C41 C1 -7.7(11) . . . . ?
Ru1 N4 C41 C40 179.5(7) . . . . ?
N1 C1 C2 C3 0.4(11) . . . . ?
N1 C1 C41 N4 1.0(12) . . . . ?
N1 C1 C41 C40 170.4(12) . . . . ?
N1 C4 C5 C6 178.9(9) . . . . ?
N1 C4 C5 C12 -5.9(16) . . . . ?
N2 C12 C13 C14 0.4(12) . . . . ?
N2 C15 C16 C17 -174.5(10) . . . . ?
N2 C15 C16 C27 -2.1(17) . . . . ?
N3 C27 C28 C29 -2.9(12) . . . . ?
N3 C30 C31 C32 -174.5(10) . . . . ?
N3 C30 C31 C38 0.3(17) . . . . ?
N4 C38 C39 C40 -1.8(12) . . . . ?
C1 N1 C4 C3 -5.3(11) . . . . ?
C1 N1 C4 C5 171.2(9) . . . . ?
C1 C2 C3 C4 -3.6(12) . . . . ?
C2 C1 C41 N4 -167.2(12) . . . . ?
C2 C1 C41 C40 2(2) . . . . ?
C2 C3 C4 N1 5.5(12) . . . . ?
C2 C3 C4 C5 -170.7(11) . . . . ?
C3 C4 C5 C6 -5.5(17) . . . . ?
C3 C4 C5 C12 169.7(11) . . . . ?
C4 N1 C1 C2 3.2(11) . . . . ?
C4 N1 C1 C41 -168.9(8) . . . . ?
C4 C5 C6 C7 -63.4(14) . . . . ?
C4 C5 C6 C11 113.4(12) . . . . ?
C4 C5 C12 N2 -2.8(16) . . . . ?
C4 C5 C12 C13 -176.6(11) . . . . ?
C5 C6 C7 C8 178.4(11) . . . . ?
C5 C6 C11 C10 -176.8(10) . . . . ?
C5 C12 C13 C14 175.1(10) . . . . ?
C6 C5 C12 N2 172.3(9) . . . . ?
C6 C5 C12 C13 -1.5(16) . . . . ?
C6 C7 C8 C9 -1.7(18) . . . . ?
C7 C6 C11 C10 0.1(16) . . . . ?
C7 C8 C9 C10 0.3(19) . . . . ?
C8 C9 C10 C11 1.3(18) . . . . ?
C9 C10 C11 C6 -1.5(18) . . . . ?
C11 C6 C7 C8 1.5(16) . . . . ?
C12 N2 C15 C14 -2.5(12) . . . . ?
C12 N2 C15 C16 175.9(10) . . . . ?
C12 C5 C6 C7 121.1(11) . . . . ?
C12 C5 C6 C11 -62.1(14) . . . . ?
C12 C13 C14 C15 -1.9(12) . . . . ?
C13 C14 C15 N2 2.8(12) . . . . ?
C13 C14 C15 C16 -175.5(11) . . . . ?
C14 C15 C16 C17 3.5(17) . . . . ?
C14 C15 C16 C27 176.0(11) . . . . ?
C15 N2 C12 C5 -173.7(9) . . . . ?
C15 N2 C12 C13 1.3(12) . . . . ?
C15 C16 C17 C18 57.9(14) . . . . ?
C15 C16 C17 C26 -122.5(11) . . . . ?
C15 C16 C27 N3 4.0(16) . . . . ?
C15 C16 C27 C28 -175.6(10) . . . . ?
C16 C17 C18 C19 177.5(9) . . . . ?
C16 C17 C26 C25 -175.1(11) . . . . ?
C16 C27 C28 C29 176.7(10) . . . . ?
C17 C16 C27 N3 176.5(10) . . . . ?
C17 C16 C27 C28 -3.1(15) . . . . ?
C17 C18 C19 C20 -1.9(15) . . . . ?
C18 C17 C26 C25 4.5(17) . . . . ?
C18 C19 C20 C25 3.4(16) . . . . ?
C18 C19 C20 C21 176.1(14) . . . . ?
C18 C19 C20 C21A -165.9(18) . . . . ?
C19 C20 C25 C26 -1.1(18) . . . . ?
C19 C20 C21 C22 132.1(16) . . . . ?
C19 C20 C21 C23 -106.3(18) . . . . ?
C19 C20 C21 C24 14(2) . . . . ?
C19 C20 C21A C22A 171(2) . . . . ?
C19 C20 C21A C23A -70(3) . . . . ?
C19 C20 C21A C24A 49(3) . . . . ?
C20 C25 C26 C17 -3.0(19) . . . . ?
C25 C20 C21 C22 -55(2) . . . . ?
C25 C20 C21 C23 66(2) . . . . ?
C25 C20 C21 C24 -173.6(15) . . . . ?
C25 C20 C21A C22A 2(4) . . . . ?
C25 C20 C21A C23A 121(2) . . . . ?
C25 C20 C21A C24A -120(3) . . . . ?
C26 C17 C18 C19 -2.1(15) . . . . ?
C27 N3 C30 C29 -3.7(11) . . . . ?
C27 N3 C30 C31 174.0(10) . . . . ?
C27 C16 C17 C18 -115.1(11) . . . . ?
C27 C16 C17 C26 64.4(14) . . . . ?
C27 C28 C29 C30 0.6(12) . . . . ?
C28 C29 C30 N3 1.8(11) . . . . ?
C28 C29 C30 C31 -175.9(10) . . . . ?
C29 C30 C31 C32 2.7(17) . . . . ?
C29 C30 C31 C38 177.5(10) . . . . ?
C30 N3 C27 C16 -175.5(9) . . . . ?
C30 N3 C27 C28 4.2(12) . . . . ?
C30 C31 C32 C33 49.8(18) . . . . ?
C30 C31 C32 C37 -129.3(12) . . . . ?
C30 C31 C38 N4 4.7(16) . . . . ?
C30 C31 C38 C39 -167.7(11) . . . . ?
C31 C32 C33 C34 177.1(15) . . . . ?
C31 C32 C37 C36 -178.1(13) . . . . ?
C31 C38 C39 C40 171.5(11) . . . . ?
C32 C31 C38 N4 179.6(10) . . . . ?
C32 C31 C38 C39 7.2(17) . . . . ?
C32 C33 C34 C35 2(3) . . . . ?
C33 C32 C37 C36 3(2) . . . . ?
C33 C34 C35 C36 0(3) . . . . ?
C34 C35 C36 C37 -1(2) . . . . ?
C35 C36 C37 C32 0(2) . . . . ?
C37 C32 C33 C34 -4(2) . . . . ?
C38 N4 C41 C1 169.4(9) . . . . ?
C38 N4 C41 C40 -3.3(11) . . . . ?
C38 C31 C32 C33 -125.2(14) . . . . ?
C38 C31 C32 C37 55.7(16) . . . . ?
C38 C39 C40 C41 -0.2(12) . . . . ?
C39 C40 C41 N4 2.1(12) . . . . ?
C39 C40 C41 C1 -167.7(12) . . . . ?
C41 N4 C38 C31 -170.7(9) . . . . ?
C41 N4 C38 C39 3.2(11) . . . . ?
C41 C1 C2 C3 169.1(12) . . . . ?
C21 C20 C25 C26 -174.0(15) . . . . ?
C21A C20 C25 C26 168.5(19) . . . . ?

loop_
_twin_individual_id
_twin_individual_mass_fraction_refined
1 0.547(2)
2 0.453(2)
